data_2222089
loop_
_publ_author_name
'Zhang, Cheng'
'Yuan, Ling'
'Liu, Ji-Yong'
'Xu, Wei'

_publ_section_title
;
 Di-2-pyridyl disulfide--succinic acid (1/1)
;
_journal_coeditor_code LH2792
_journal_issue 6
_journal_name_full 'Acta Crystallographica Section E'
_journal_page_first o1213
_journal_paper_doi 10.1107/S1600536809016213
_journal_volume 65
_journal_year 2009
_chemical_formula_iupac 'C10 H8 N2 S2, C4 H6 O4'
_chemical_formula_moiety 'C10 H8 N2 S2, C4 H6 O4'
_chemical_formula_sum 'C14 H14 N2 O4 S2'
_chemical_formula_weight 338.39
_chemical_name_systematic
;
Di-2-pyridyl disulfide--succinic acid (1/1)
;
_space_group_IT_number 15
_symmetry_cell_setting monoclinic
_symmetry_space_group_name_Hall '-C 2yc'
_symmetry_space_group_name_H-M 'C 1 2/c 1'
_atom_sites_solution_hydrogens geom
_atom_sites_solution_primary direct
_atom_sites_solution_secondary difmap
_audit_creation_method SHELXL-97
_cell_angle_alpha 90.00
_cell_angle_beta 98.43(3)
_cell_angle_gamma 90.00
_cell_formula_units_Z 4
_cell_length_a 8.4211(17)
_cell_length_b 13.347(3)
_cell_length_c 14.141(3)
_cell_measurement_reflns_used 4565
_cell_measurement_temperature 293(2)
_cell_measurement_theta_max 27.455
_cell_measurement_theta_min 3.05
_cell_volume 1572.2(6)
_computing_cell_refinement 'RAPID-AUTO (Rigaku, 1998)'
_computing_data_collection 'RAPID-AUTO (Rigaku, 1998)'
_computing_data_reduction 'CrystalStructure (Rigaku/MSC, 2004)'
_computing_molecular_graphics 'ORTEPII (Johnson, 1976)'
_computing_publication_material 'SHELXL97 (Sheldrick, 2008)'
_computing_structure_refinement 'SHELXL97 (Sheldrick, 2008)'
_computing_structure_solution 'SHELXS97 (Sheldrick, 2008)'
_diffrn_ambient_temperature 293(2)
_diffrn_detector_area_resol_mean 0
_diffrn_measured_fraction_theta_full 0.993
_diffrn_measured_fraction_theta_max 0.993
_diffrn_measurement_device_type 'Rigaku R-AXIS RAPID'
_diffrn_measurement_method \w
_diffrn_radiation_monochromator graphite
_diffrn_radiation_source 'fine-focus sealed tube'
_diffrn_radiation_type MoK\a
_diffrn_radiation_wavelength 0.71073
_diffrn_reflns_av_R_equivalents 0.0389
_diffrn_reflns_av_sigmaI/netI 0.0390
_diffrn_reflns_limit_h_max 10
_diffrn_reflns_limit_h_min -10
_diffrn_reflns_limit_k_max 17
_diffrn_reflns_limit_k_min -17
_diffrn_reflns_limit_l_max 16
_diffrn_reflns_limit_l_min -18
_diffrn_reflns_number 7089
_diffrn_reflns_theta_full 27.46
_diffrn_reflns_theta_max 27.46
_diffrn_reflns_theta_min 3.05
_diffrn_standards_decay_% 0
_diffrn_standards_interval_count image
_diffrn_standards_interval_time 0
_diffrn_standards_number 0
_exptl_absorpt_coefficient_mu 0.357
_exptl_absorpt_correction_T_max 0.921
_exptl_absorpt_correction_T_min 0.822
_exptl_absorpt_correction_type multi-scan
_exptl_absorpt_process_details '(ABSCOR; Higashi, 1995)'
_exptl_crystal_colour colorless
_exptl_crystal_density_diffrn 1.430
_exptl_crystal_density_method 'not measured'
_exptl_crystal_description block
_exptl_crystal_F_000 704
_exptl_crystal_size_max 0.60
_exptl_crystal_size_mid 0.47
_exptl_crystal_size_min 0.23
_refine_diff_density_max 0.403
_refine_diff_density_min -0.304
_refine_ls_extinction_method none
_refine_ls_goodness_of_fit_ref 1.276
_refine_ls_hydrogen_treatment mixed
_refine_ls_matrix_type full
_refine_ls_number_parameters 128
_refine_ls_number_reflns 1799
_refine_ls_number_restraints 0
_refine_ls_restrained_S_all 1.276
_refine_ls_R_factor_all 0.0623
_refine_ls_R_factor_gt 0.0534
_refine_ls_shift/su_max 0.000
_refine_ls_shift/su_mean 0.000
_refine_ls_structure_factor_coef Fsqd
_refine_ls_weighting_details 'calc w=1/[\s^2^(Fo^2^)+(0.0282P)^2^+3.2667P] where P=(Fo^2^+2Fc^2^)/3'
_refine_ls_weighting_scheme calc
_refine_ls_wR_factor_gt 0.1356
_refine_ls_wR_factor_ref 0.1386
_reflns_number_gt 1490
_reflns_number_total 1799
_reflns_threshold_expression I>2\s(I)
_cod_data_source_file lh2792.cif
_cod_data_source_block I
_cod_depositor_comments
;
The following automatic conversions were performed:
'_geom_hbond_publ_flag' value 'Y' changed to 'y' according to
'/home/saulius/struct/CIF-dictionaries/cif_core.dic' dictionary named
'cif_core.dic' version 2.4.1 from 2010-06-29 (2 times).

Automatic conversion script
Id: cif_fix_enum 1527 2010-12-29 10:47:43Z saulius 

The following automatic conversions were performed:

'_geom_hbond_publ_flag' value 'Y' changed to 'y' according to
/home/saulius/struct/CIF-dictionaries/cif_core.dic dictionary named
'cif_core.dic' version 2.4.1 from 2010-06-29 (2 times).

Automatic conversion script
Id: cif_fix_values 1715 2011-07-08 13:25:40Z adriana 
;
_cod_original_sg_symbol_H-M 'C 2/c'
_cod_database_code 2222089
_cod_database_fobs_code 2222089

loop_
_symmetry_equiv_pos_as_xyz
'x, y, z'
'-x, y, -z+1/2'
'x+1/2, y+1/2, z'
'-x+1/2, y+1/2, -z+1/2'
'-x, -y, -z'
'x, -y, z-1/2'
'-x+1/2, -y+1/2, -z'
'x+1/2, -y+1/2, z-1/2'

loop_
_atom_site_type_symbol
_atom_site_label
_atom_site_fract_x
_atom_site_fract_y
_atom_site_fract_z
_atom_site_U_iso_or_equiv
_atom_site_adp_type
_atom_site_calc_flag
_atom_site_refinement_flags
_atom_site_occupancy
_atom_site_disorder_assembly
_atom_site_disorder_group
N N1 -0.1474(3) 0.58448(17) 0.44834(16) 0.0396(6) Uani d . 1 . .
C C1 -0.1175(3) 0.56306(19) 0.36047(19) 0.0349(6) Uani d . 1 . .
C C2 -0.1815(4) 0.4813(2) 0.3079(2) 0.0436(7) Uani d . 1 . .
H H2A -0.1580 0.4692 0.2466 0.052 Uiso calc R 1 . .
C C3 -0.2816(4) 0.4183(2) 0.3497(3) 0.0518(8) Uani d . 1 . .
H H3A -0.3273 0.3627 0.3165 0.062 Uiso calc R 1 . .
C C4 -0.3132(4) 0.4382(2) 0.4408(3) 0.0540(8) Uani d . 1 . .
H H4A -0.3792 0.3961 0.4702 0.065 Uiso calc R 1 . .
C C5 -0.2449(4) 0.5218(2) 0.4873(2) 0.0474(7) Uani d . 1 . .
H H5A -0.2673 0.5356 0.5484 0.057 Uiso calc R 1 . .
S S1 0.02142(10) 0.65005(6) 0.32235(6) 0.0473(3) Uani d . 1 . .
C C6 -0.0647(3) 0.7501(2) 0.63801(19) 0.0362(6) Uani d . 1 . .
C C7 0.0187(4) 0.8324(2) 0.69918(19) 0.0395(6) Uani d . 1 . .
H H7A -0.0128 0.8965 0.6699 0.047 Uiso calc R 1 . .
H H7B 0.1337 0.8254 0.7008 0.047 Uiso calc R 1 . .
O O1 -0.1622(3) 0.69379(16) 0.66296(15) 0.0513(6) Uani d . 1 . .
O O2 -0.0193(3) 0.74777(17) 0.55229(15) 0.0523(6) Uani d . 1 . .
H H2H -0.065(5) 0.701(3) 0.521(3) 0.079 Uiso d . 1 . .

loop_
_atom_site_aniso_label
_atom_site_aniso_U_11
_atom_site_aniso_U_22
_atom_site_aniso_U_33
_atom_site_aniso_U_12
_atom_site_aniso_U_13
_atom_site_aniso_U_23
N1 0.0424(14) 0.0434(13) 0.0345(12) 0.0021(11) 0.0106(10) 0.0002(9)
C1 0.0338(15) 0.0335(13) 0.0394(14) 0.0023(11) 0.0122(11) 0.0003(10)
C2 0.0500(19) 0.0368(15) 0.0474(17) -0.0022(13) 0.0184(13) -0.0075(12)
C3 0.055(2) 0.0339(15) 0.069(2) -0.0067(14) 0.0180(16) -0.0032(14)
C4 0.053(2) 0.0447(17) 0.069(2) -0.0020(15) 0.0237(16) 0.0166(15)
C5 0.0502(19) 0.0556(18) 0.0399(16) 0.0046(15) 0.0177(13) 0.0109(13)
S1 0.0518(5) 0.0440(4) 0.0515(5) -0.0135(4) 0.0255(4) -0.0117(3)
C6 0.0394(16) 0.0363(14) 0.0330(13) 0.0031(12) 0.0057(11) 0.0053(10)
C7 0.0424(16) 0.0387(14) 0.0372(15) -0.0043(12) 0.0054(12) 0.0025(11)
O1 0.0617(15) 0.0510(13) 0.0432(12) -0.0169(11) 0.0140(10) 0.0003(9)
O2 0.0669(16) 0.0549(14) 0.0390(12) -0.0156(12) 0.0205(10) -0.0064(9)

loop_
_atom_type_symbol
_atom_type_description
_atom_type_scat_dispersion_real
_atom_type_scat_dispersion_imag
_atom_type_scat_source
C C 0.0033 0.0016 'International Tables Vol C Tables 4.2.6.8 and 6.1.1.4'
H H 0.0000 0.0000 'International Tables Vol C Tables 4.2.6.8 and 6.1.1.4'
N N 0.0061 0.0033 'International Tables Vol C Tables 4.2.6.8 and 6.1.1.4'
O O 0.0106 0.0060 'International Tables Vol C Tables 4.2.6.8 and 6.1.1.4'
S S 0.1246 0.1234 'International Tables Vol C Tables 4.2.6.8 and 6.1.1.4'

loop_
_geom_angle_atom_site_label_1
_geom_angle_atom_site_label_2
_geom_angle_atom_site_label_3
_geom_angle_site_symmetry_1
_geom_angle_site_symmetry_3
_geom_angle
_geom_angle_publ_flag
C1 N1 C5 . . 117.2(3) ?
N1 C1 C2 . . 123.9(3) ?
N1 C1 S1 . . 111.3(2) ?
C2 C1 S1 . . 124.8(2) ?
C3 C2 C1 . . 117.6(3) ?
C3 C2 H2A . . 121.2 ?
C1 C2 H2A . . 121.2 ?
C4 C3 C2 . . 119.7(3) ?
C4 C3 H3A . . 120.2 ?
C2 C3 H3A . . 120.2 ?
C5 C4 C3 . . 118.5(3) ?
C5 C4 H4A . . 120.7 ?
C3 C4 H4A . . 120.7 ?
N1 C5 C4 . . 123.1(3) ?
N1 C5 H5A . . 118.5 ?
C4 C5 H5A . . 118.5 ?
C1 S1 S1 . 2 106.10(10) ?
O1 C6 O2 . . 123.7(3) ?
O1 C6 C7 . . 124.6(3) ?
O2 C6 C7 . . 111.7(2) ?
C6 C7 C7 . 2_556 113.6(2) ?
C6 C7 H7A . . 108.8 ?
C7 C7 H7A 2_556 . 108.8 ?
C6 C7 H7B . . 108.8 ?
C7 C7 H7B 2_556 . 108.8 ?
H7A C7 H7B . . 107.7 ?
C6 O2 H2H . . 109(3) ?

loop_
_geom_bond_atom_site_label_1
_geom_bond_atom_site_label_2
_geom_bond_site_symmetry_2
_geom_bond_distance
_geom_bond_publ_flag
N1 C1 . 1.334(3) ?
N1 C5 . 1.345(4) ?
C1 C2 . 1.385(4) ?
C1 S1 . 1.787(3) ?
C2 C3 . 1.384(4) ?
C2 H2A . 0.9300 ?
C3 C4 . 1.380(5) ?
C3 H3A . 0.9300 ?
C4 C5 . 1.378(5) ?
C4 H4A . 0.9300 ?
C5 H5A . 0.9300 ?
S1 S1 2 2.0251(17) ?
C6 O1 . 1.204(3) ?
C6 O2 . 1.324(3) ?
C6 C7 . 1.507(4) ?
C7 C7 2_556 1.516(5) ?
C7 H7A . 0.9700 ?
C7 H7B . 0.9700 ?
O2 H2H . 0.83(4) ?

loop_
_geom_hbond_atom_site_label_D
_geom_hbond_atom_site_label_H
_geom_hbond_atom_site_label_A
_geom_hbond_site_symmetry_D
_geom_hbond_site_symmetry_H
_geom_hbond_site_symmetry_A
_geom_hbond_distance_DH
_geom_hbond_distance_HA
_geom_hbond_distance_DA
_geom_hbond_angle_DHA
_geom_hbond_publ_flag
O2 H2H N1 . . 1_555 0.83(4) 1.94(4) 2.759(3) 173(4) y
C2 H2A O1 . . 6_565 0.93 2.47 3.128(4) 127 y
